data_7033681
loop_
_publ_author_name
'Kaur, Gurpreet'
'Polson, Matthew I. J.'
'Hartshorn, Richard M.'

_publ_section_title
;
 Deliberate boxes and accidental wheels.
;
_journal_issue 9
_journal_name_full 'Dalton transactions (Cambridge, England : 2003)'
_journal_page_first 4200
_journal_page_last 4206
_journal_paper_doi 10.1039/c4dt03089c
_journal_volume 44
_journal_year 2015
_chemical_formula_moiety 'C280 H244.8 Cl2.6 N50 Ni10 O7.4, 17.4(Cl), 44(O)'
_chemical_formula_sum 'C280 H244.8 Cl20 N50 Ni10 O51.4'
_chemical_formula_weight 6428.54
_chemical_name_systematic
;
 ?
;
_space_group_crystal_system triclinic
_space_group_IT_number 2
_space_group_name_Hall '-P 1'
_space_group_name_H-M_alt 'P -1'
_symmetry_space_group_name_Hall '-P 1'
_symmetry_space_group_name_H-M 'P -1'
_atom_sites_solution_hydrogens mixed
_audit_creation_date 2014-03-28
_audit_creation_method
;
Olex2 1.2
(compiled 2014.03.20 svn.r2914 for OlexSys, GUI svn.r4813)
;
_audit_update_record
;
2015-01-16 deposited with the CCDC.
2015-01-16 downloaded from the CCDC.
;
_cell_angle_alpha 64.9465(18)
_cell_angle_beta 85.1949(14)
_cell_angle_gamma 81.8728(13)
_cell_formula_units_Z 1
_cell_length_a 16.7862(2)
_cell_length_b 24.9108(4)
_cell_length_c 26.1281(5)
_cell_measurement_reflns_used 48348
_cell_measurement_temperature 120.02(10)
_cell_measurement_theta_max 73.8530
_cell_measurement_theta_min 3.1880
_cell_volume 9794.8(3)
_computing_cell_refinement
;
CrysAlisPro, Agilent Technologies,
Version 1.171.36.28 (release 01-02-2013 CrysAlis171 .NET)
(compiled Feb  1 2013,16:14:44)
;
_computing_data_collection
;
CrysAlisPro, Agilent Technologies,
Version 1.171.36.28 (release 01-02-2013 CrysAlis171 .NET)
(compiled Feb  1 2013,16:14:44)
;
_computing_data_reduction
;
CrysAlisPro, Agilent Technologies,
Version 1.171.36.28 (release 01-02-2013 CrysAlis171 .NET)
(compiled Feb  1 2013,16:14:44)
;
_computing_molecular_graphics 'Olex2 (Dolomanov et al., 2009)'
_computing_publication_material 'Olex2 (Dolomanov et al., 2009)'
_computing_structure_refinement 'ShelXL (Sheldrick, 2008)'
_computing_structure_solution 'ShelXS (Sheldrick, 2008)'
_diffrn_ambient_temperature 120.02(10)
_diffrn_detector_area_resol_mean 5.3250
_diffrn_measured_fraction_theta_full 0.998
_diffrn_measured_fraction_theta_max 0.973
_diffrn_measurement_device_type 'SuperNova, Dual, Cu at zero, Atlas'
_diffrn_measurement_method '\w scans'
_diffrn_orient_matrix_UB_11 0.0297445000
_diffrn_orient_matrix_UB_12 0.0077432000
_diffrn_orient_matrix_UB_13 0.0504028000
_diffrn_orient_matrix_UB_21 0.0253366000
_diffrn_orient_matrix_UB_22 0.0613132000
_diffrn_orient_matrix_UB_23 -0.0405215000
_diffrn_orient_matrix_UB_31 -0.0841065000
_diffrn_orient_matrix_UB_32 0.0301003000
_diffrn_orient_matrix_UB_33 0.0075314000
_diffrn_radiation_monochromator mirror
_diffrn_radiation_type CuK\a
_diffrn_radiation_wavelength 1.54184
_diffrn_reflns_av_R_equivalents 0.0367
_diffrn_reflns_av_unetI/netI 0.0401
_diffrn_reflns_Laue_measured_fraction_full 0.998
_diffrn_reflns_Laue_measured_fraction_max 0.973
_diffrn_reflns_limit_h_max 19
_diffrn_reflns_limit_h_min -20
_diffrn_reflns_limit_k_max 31
_diffrn_reflns_limit_k_min -31
_diffrn_reflns_limit_l_max 32
_diffrn_reflns_limit_l_min -32
_diffrn_reflns_number 111735
_diffrn_reflns_point_group_measured_fraction_full 0.998
_diffrn_reflns_point_group_measured_fraction_max 0.973
_diffrn_reflns_theta_full 67.684
_diffrn_reflns_theta_max 73.866
_diffrn_reflns_theta_min 3.120
_diffrn_source 'SuperNova (Cu) X-ray Source'
_exptl_absorpt_coefficient_mu 2.267
_exptl_absorpt_correction_T_max 1.264
_exptl_absorpt_correction_T_min 0.545
_exptl_absorpt_correction_type gaussian
_exptl_absorpt_process_details
;
CrysAlisPro, Agilent Technologies,
Version 1.171.36.28 (release 01-02-2013 CrysAlis171 .NET)
(compiled Feb  1 2013,16:14:44)
Numerical absorption correction based on gaussian integration over
            a multifaceted crystal model
;
_exptl_crystal_colour 'metallic pale green'
_exptl_crystal_density_diffrn 1.090
_exptl_crystal_description block
_exptl_crystal_F_000 3306
_exptl_crystal_size_max 0.3677
_exptl_crystal_size_mid 0.211
_exptl_crystal_size_min 0.1418
_refine_diff_density_max 3.485
_refine_diff_density_min -0.785
_refine_diff_density_rms 0.110
_refine_ls_extinction_method none
_refine_ls_goodness_of_fit_ref 1.092
_refine_ls_hydrogen_treatment constr
_refine_ls_matrix_type full
_refine_ls_number_parameters 1800
_refine_ls_number_reflns 38593
_refine_ls_number_restraints 0
_refine_ls_restrained_S_all 1.092
_refine_ls_R_factor_all 0.0928
_refine_ls_R_factor_gt 0.0801
_refine_ls_shift/su_max 0.002
_refine_ls_shift/su_mean 0.000
_refine_ls_structure_factor_coef Fsqd
_refine_ls_weighting_details
;
 w=1/[\s^2^(Fo^2^)+(0.1585P)^2^+8.1798P]
 where P=(Fo^2^+2Fc^2^)/3
;
_refine_ls_weighting_scheme calc
_refine_ls_wR_factor_gt 0.2399
_refine_ls_wR_factor_ref 0.2548
_reflns_Friedel_coverage 0.000
_reflns_number_gt 30559
_reflns_number_total 38593
_reflns_threshold_expression 'I > 2\s(I)'
_cod_data_source_file c4dt03089c2.cif
_cod_data_source_block gka57a
_cod_depositor_comments 'Adding full bibliography for 7033678--7033682.cif.'
_cod_original_formula_sum 'C280 H244.80 Cl20 N50 Ni10 O51.40'
_cod_database_code 7033681
_shelxl_version_number 2013-2
_chemical_oxdiff_formula C280H460N50Ni10Cl20O120
_shelx_space_group_comment
;
The symmetry employed for this shelxl refinement is uniquely defined
by the following loop, which should always be used as a source of
symmetry information in preference to the above space-group names.
They are only intended as comments.
;
_reflns_odcompleteness_completeness 99.83
_reflns_odcompleteness_iscentric 1
_reflns_odcompleteness_theta 66.97
_olex2_refinement_description
;
1. Fixed Uiso
 At 1.2 times of:
  All C(H) groups, All C(H,H) groups, All N(H) groups
 At 1.5 times of:
  All O(H,H) groups
2. Others
 Fixed Sof: Cl3(0.9) O11(0.7) H11A(0.7) H11B(0.7) Cl2(0.9) Cl5(0.7) Cl7(0.5)
 Cl8(0.5) Cl9(0.4) Cl10(0.4) Cl14(0.5) Cl13(0.6) Cl1C(0.3) Cl1D(0.5) Cl1E(0.5)
 Cl1G(0.3)
3.a Rotating group:
 O11(H11A,H11B), O20(H20A,H20B), O35(H35A,H35B), O56(H56A,H56B)
3.b Ternary CH refined with riding coordinates:
 N15(H15), N36(H36), N37(H37), N40(H40), N62(H62)
3.c Secondary CH2 refined with riding coordinates:
 C81(H81A,H81B), C85(H85A,H85B), C93(H93A,H93B), C109(H10A,H10B), C113(H11C,
 H11D), C118(H11E,H11F), C123(H12A,H12B), C124(H12C,H12D), C150(H15A,H15B),
 C155(H15C,H15D)
3.d Aromatic/amide H refined with riding coordinates:
 C42(H42), C43(H43), C51(H51), C57(H57), C59(H59), C70(H70), C74(H74),
 C75(H75), C76(H76), C77(H77), C78(H78), C84(H84), C86(H86), C87(H87), C89(H89),
  C92(H92), C94(H94), C95(H95), C98(H98), C100(H100), C102(H102), C107(H107),
 C108(H108), C111(H111), C112(H112), C115(H115), C116(H116), C119(H119),
 C120(H120), C121(H121), C122(H122), C125(H125), C126(H126), C127(H127),
 C128(H128), C131(H131), C132(H132), C134(H134), C135(H135), C136(H136),
 C137(H137), C139(H139), C140(H140), C141(H141), C142(H142), C143(H143),
 C144(H144), C145(H145), C146(H146), C148(H148), C149(H149), C152(H152),
 C153(H153), C157(H157), C158(H158), C159(H159), C161(H161), C162(H162),
 C163(H163), C164(H164), C165(H165), C166(H166), C168(H168), C170(H170),
 C171(H171), C172(H172), C175(H175), C176(H176), C177(H177), C178(H178),
 C179(H179), C181(H181), C182(H182), C183(H183), C186(H186), C188(H188),
 C190(H190), C191(H191), C193(H193), C194(H194), C197(H197), C199(H199),
 C202(H202), C205(H205), C210(H210), C218(H218), C219(H219), C226(H226),
 C227(H227), C6(H6)
;

loop_
_space_group_symop_operation_xyz
'x, y, z'
'-x, -y, -z'

loop_
_atom_site_label
_atom_site_type_symbol
_atom_site_fract_x
_atom_site_fract_y
_atom_site_fract_z
_atom_site_U_iso_or_equiv
_atom_site_adp_type
_atom_site_occupancy
_atom_site_site_symmetry_order
_atom_site_calc_flag
_atom_site_refinement_flags_posn
_atom_site_refinement_flags_adp
_atom_site_refinement_flags_occupancy
_atom_site_disorder_assembly
_atom_site_disorder_group
Ni1 Ni 0.31635(3) 0.75904(2) -0.16097(2) 0.02794(13) Uani 1 1 d . . . . .
Ni2 Ni -0.12098(3) 0.62587(2) 0.03821(2) 0.02821(13) Uani 1 1 d . . . . .
Ni3 Ni 0.24178(3) 0.61782(2) 0.27147(2) 0.02975(14) Uani 1 1 d . . . . .
Ni4 Ni 0.11206(3) 1.02210(3) 0.34962(2) 0.03173(14) Uani 1 1 d . . . . .
Ni5 Ni -0.20799(3) 0.75231(3) 0.39465(2) 0.03073(14) Uani 1 1 d . . . . .
Cl6 Cl 0.06080(6) 1.12238(4) 0.34592(4) 0.0439(2) Uani 1 1 d . . . . .
Cl1 Cl 0.68303(10) 0.38039(7) 0.98173(6) 0.0740(4) Uani 1 1 d . . . . .
Cl3 Cl 0.53736(7) 0.30763(8) 0.83656(9) 0.0746(5) Uani 0.9 1 d . . . . .
N9 N -0.04138(16) 0.66443(12) 0.05997(11) 0.0270(5) Uani 1 1 d . . . . .
O11 O -0.0921(4) 0.5455(3) 0.1075(2) 0.0310(12) Uani 0.7 1 d . . . A 1
H11A H -0.1256 0.5203 0.1113 0.047 Uiso 0.7 1 d GR . . A 1
H11B H -0.0436 0.5295 0.1037 0.047 Uiso 0.7 1 d GR . . A 1
N12 N -0.01374(17) 0.60248(12) 0.00051(11) 0.0287(5) Uani 1 1 d . . . . .
N13 N 0.02665(16) 1.03361(12) 0.29637(12) 0.0285(5) Uani 1 1 d . . . . .
N14 N 0.23539(17) 0.75517(12) -0.21686(12) 0.0305(6) Uani 1 1 d . . . . .
N15 N 0.33701(16) 0.84805(12) -0.21693(12) 0.0287(5) Uani 1 1 d . . . . .
H15 H 0.3762 0.8597 -0.1989 0.034 Uiso 1 1 calc R . . . .
N16 N -0.12541(17) 0.80374(12) 0.34734(12) 0.0294(6) Uani 1 1 d . . . . .
N17 N 0.16313(17) 0.56026(12) 0.26674(12) 0.0306(6) Uani 1 1 d . . . . .
N18 N -0.20335(18) 0.59001(14) 0.01185(13) 0.0355(6) Uani 1 1 d . . . . .
N19 N 0.13805(16) 0.67092(12) 0.25241(12) 0.0284(5) Uani 1 1 d . . . . .
O20 O 0.31511(16) 0.66367(13) -0.11007(12) 0.0409(6) Uani 1 1 d . . . . .
H20A H 0.2887 0.6570 -0.0778 0.061 Uiso 1 1 d GR . . . .
H20B H 0.2914 0.6476 -0.1279 0.061 Uiso 1 1 d GR . . . .
C21 C 0.1420(2) 0.77747(13) -0.15183(14) 0.0282(6) Uani 1 1 d . . . . .
N22 N 0.20978(16) 0.77607(12) -0.12709(11) 0.0272(5) Uani 1 1 d . . . . .
C24 C 0.2033(2) 0.72861(14) 0.12307(13) 0.0279(6) Uani 1 1 d . . . . .
N25 N 0.42267(18) 0.74353(14) -0.19958(13) 0.0341(6) Uani 1 1 d . . . . .
C26 C -0.0456(2) 1.01587(14) 0.31721(14) 0.0296(6) Uani 1 1 d . . . . .
N27 N -0.27971(17) 0.83268(13) 0.34622(13) 0.0338(6) Uani 1 1 d . . . . .
C30 C 0.03592(19) 0.65826(13) 0.04439(13) 0.0260(6) Uani 1 1 d . . . . .
N32 N 0.35074(17) 0.76681(12) -0.08907(12) 0.0299(6) Uani 1 1 d . . . . .
N33 N 0.16920(17) 1.06597(12) 0.27122(13) 0.0328(6) Uani 1 1 d . . . . .
C34 C 0.1259(2) 0.75196(14) 0.10152(13) 0.0269(6) Uani 1 1 d . . . . .
O35 O -0.20128(19) 0.78501(15) 0.45523(14) 0.0527(7) Uani 1 1 d . . . . .
H35A H -0.1529 0.7945 0.4554 0.079 Uiso 1 1 d GR . . . .
H35B H -0.2356 0.8169 0.4486 0.079 Uiso 1 1 d GR . . . .
N36 N -0.22733(16) 0.71198(12) 0.33937(12) 0.0293(6) Uani 1 1 d . . . . .
H36 H -0.2767 0.7333 0.3191 0.035 Uiso 1 1 calc R . . . .
N37 N 0.28906(16) 0.63813(12) 0.18783(12) 0.0291(5) Uani 1 1 d . . . . .
H37 H 0.3281 0.6665 0.1803 0.035 Uiso 1 1 calc R . . . .
N38 N -0.09957(17) 0.69571(12) 0.42510(12) 0.0317(6) Uani 1 1 d . . . . .
N39 N 0.27417(18) 0.69705(12) 0.27058(12) 0.0310(6) Uani 1 1 d . . . . .
N40 N -0.15290(16) 0.69837(12) -0.04080(12) 0.0299(6) Uani 1 1 d . . . . .
H40 H -0.2017 0.7214 -0.0340 0.036 Uiso 1 1 calc R . . . .
N41 N 0.19952(19) 1.00436(15) 0.40679(13) 0.0384(7) Uani 1 1 d . . . . .
C42 C 0.0626(2) 0.76415(14) 0.23654(14) 0.0299(6) Uani 1 1 d . . . . .
H42 H 0.0613 0.8037 0.2310 0.036 Uiso 1 1 calc R . . . .
C43 C -0.0187(2) 1.07357(13) 0.20255(14) 0.0281(6) Uani 1 1 d . . . . .
H43 H -0.0079 1.0924 0.1639 0.034 Uiso 1 1 calc R . . . .
C44 C -0.1579(2) 1.06425(13) 0.18206(13) 0.0277(6) Uani 1 1 d . . . . .
C45 C -0.0952(2) 1.05634(13) 0.22277(14) 0.0276(6) Uani 1 1 d . . . . .
N46 N -0.28857(19) 0.69549(15) 0.44292(14) 0.0406(7) Uani 1 1 d . . . . .
C47 C 0.1566(2) 0.76770(14) -0.20458(14) 0.0302(7) Uani 1 1 d . . . . .
C48 C 0.04093(19) 1.06229(13) 0.24093(14) 0.0281(6) Uani 1 1 d . . . . .
C49 C -0.04755(19) 0.78303(14) 0.35660(14) 0.0289(6) Uani 1 1 d . . . . .
C50 C 0.06242(19) 0.79600(13) -0.07876(13) 0.0281(6) Uani 1 1 d . . . . .
C51 C 0.09352(19) 0.68265(13) 0.06019(13) 0.0254(6) Uani 1 1 d . . . . .
H51 H 0.1476 0.6759 0.0510 0.030 Uiso 1 1 calc R . . . .
N52 N 0.34724(19) 0.56117(14) 0.28864(15) 0.0392(7) Uani 1 1 d . . . . .
C53 C -0.2400(2) 1.08325(14) 0.18858(14) 0.0303(7) Uani 1 1 d . . . . .
C54 C -0.0107(2) 0.87710(13) 0.28739(14) 0.0287(6) Uani 1 1 d . . . . .
C55 C -0.0332(2) 0.72048(14) 0.39847(15) 0.0304(7) Uani 1 1 d . . . . .
O56 O 0.2101(2) 0.59417(14) 0.35629(12) 0.0516(8) Uani 1 1 d . . . . .
H56A H 0.1942 0.5573 0.3729 0.077 Uiso 1 1 d GR . . . .
H56B H 0.2514 0.5933 0.3771 0.077 Uiso 1 1 d GR . . . .
C57 C -0.10888(19) 1.02785(14) 0.28112(14) 0.0276(6) Uani 1 1 d . . . . .
H57 H -0.1595 1.0170 0.2957 0.033 Uiso 1 1 calc R . . . .
C59 C 0.0672(2) 0.78721(13) -0.12844(14) 0.0283(6) Uani 1 1 d . . . . .
H59 H 0.0206 0.7879 -0.1456 0.034 Uiso 1 1 calc R . . . .
C60 C 0.06929(19) 0.71750(14) 0.09001(13) 0.0261(6) Uani 1 1 d . . . . .
N61 N 0.01710(18) 0.98257(13) 0.40587(13) 0.0354(6) Uani 1 1 d . . . . .
N62 N 0.17019(18) 0.93786(12) 0.35464(14) 0.0360(7) Uani 1 1 d . . . . .
H62 H 0.2194 0.9463 0.3310 0.043 Uiso 1 1 calc R . . . .
C64 C -0.0074(2) 0.74222(14) 0.23327(13) 0.0283(6) Uani 1 1 d . . . . .
C67 C 0.2135(2) 0.74159(15) 0.25826(14) 0.0308(7) Uani 1 1 d . . . . .
N68 N -0.19292(18) 0.66494(14) 0.08626(13) 0.0361(6) Uani 1 1 d . . . . .
C69 C 0.0723(2) 0.64917(14) 0.24773(14) 0.0285(6) Uani 1 1 d . . . . .
C70 C 0.13478(19) 0.79372(14) -0.05414(13) 0.0282(6) Uani 1 1 d . . . . .
H70 H 0.1337 0.7991 -0.0209 0.034 Uiso 1 1 calc R . . . .
C71 C -0.1487(2) 0.85968(14) 0.30959(15) 0.0309(7) Uani 1 1 d . . . . .
C72 C 0.20753(19) 0.78351(13) -0.07927(13) 0.0280(6) Uani 1 1 d . . . . .
C73 C -0.0839(2) 0.78276(14) 0.21799(14) 0.0300(6) Uani 1 1 d . . . . .
C74 C -0.0025(2) 0.68302(14) 0.23954(13) 0.0282(6) Uani 1 1 d . . . . .
H74 H -0.0485 0.6668 0.2382 0.034 Uiso 1 1 calc R . . . .
C75 C 0.1815(2) 0.50442(15) 0.27250(16) 0.0353(7) Uani 1 1 d . . . . .
H75 H 0.2329 0.4855 0.2839 0.042 Uiso 1 1 calc R . . . .
C76 C 0.2246(2) 0.82688(16) 0.11334(16) 0.0376(8) Uani 1 1 d . . . . .
H76 H 0.2582 0.8516 0.1171 0.045 Uiso 1 1 calc R . . . .
C77 C -0.1332(2) 1.04866(14) 0.13695(15) 0.0322(7) Uani 1 1 d . . . . .
H77 H -0.0789 1.0375 0.1320 0.039 Uiso 1 1 calc R . . . .
C78 C -0.1544(2) 0.80645(16) -0.02284(15) 0.0348(7) Uani 1 1 d . . . . .
H78 H -0.2020 0.7896 -0.0185 0.042 Uiso 1 1 calc R . . . .
C80 C 0.1352(2) 0.72659(14) 0.24823(14) 0.0289(6) Uani 1 1 d . . . . .
C81 C -0.0939(2) 0.74118(14) -0.07161(14) 0.0308(7) Uani 1 1 d . . . . .
H81A H -0.1090 0.7624 -0.1108 0.037 Uiso 1 1 calc R . . . .
H81B H -0.0413 0.7189 -0.0708 0.037 Uiso 1 1 calc R . . . .
C82 C -0.06616(19) 0.69594(15) 0.09002(13) 0.0283(6) Uani 1 1 d . . . . .
C83 C 0.05111(19) 0.62592(13) 0.00696(13) 0.0268(6) Uani 1 1 d . . . . .
C84 C 0.2239(2) 0.79762(17) 0.25477(17) 0.0382(8) Uani 1 1 d . . . . .
H84 H 0.1813 0.8280 0.2458 0.046 Uiso 1 1 calc R . . . .
C85 C -0.1652(2) 0.70898(15) 0.29613(15) 0.0316(7) Uani 1 1 d . . . . .
H85A H -0.1780 0.6805 0.2827 0.038 Uiso 1 1 calc R . . . .
H85B H -0.1134 0.6942 0.3140 0.038 Uiso 1 1 calc R . . . .
C86 C 0.0121(2) 0.81920(14) 0.32853(15) 0.0294(6) Uani 1 1 d . . . . .
H86 H 0.0660 0.8055 0.3367 0.035 Uiso 1 1 calc R . . . .
C87 C 0.0993(2) 0.81255(15) 0.08723(15) 0.0327(7) Uani 1 1 d . . . . .
H87 H 0.0477 0.8279 0.0737 0.039 Uiso 1 1 calc R . . . .
C88 C -0.0491(2) 0.98309(15) 0.37939(15) 0.0327(7) Uani 1 1 d . . . . .
C89 C 0.0431(2) 0.68866(16) 0.41011(18) 0.0388(8) Uani 1 1 d . . . . .
H89 H 0.0882 0.7060 0.3904 0.047 Uiso 1 1 calc R . . . .
C90 C 0.1236(2) 1.07993(14) 0.22590(15) 0.0307(7) Uani 1 1 d . . . . .
C91 C 0.1210(2) 0.92144(14) 0.27463(16) 0.0342(7) Uani 1 1 d . . . . .
C92 C 0.1534(2) 1.10559(15) 0.17124(16) 0.0350(7) Uani 1 1 d . . . . .
H92 H 0.1210 1.1145 0.1408 0.042 Uiso 1 1 calc R . . . .
C93 C 0.2357(2) 0.66313(14) 0.13907(14) 0.0293(6) Uani 1 1 d . . . . .
H93A H 0.1907 0.6399 0.1479 0.035 Uiso 1 1 calc R . . . .
H93B H 0.2651 0.6596 0.1068 0.035 Uiso 1 1 calc R . . . .
C94 C 0.3001(2) 0.78792(17) -0.01000(15) 0.0373(8) Uani 1 1 d . . . . .
H94 H 0.2562 0.7966 0.0105 0.045 Uiso 1 1 calc R . . . .
C95 C -0.0804(2) 0.83781(15) 0.17112(16) 0.0369(8) Uani 1 1 d . . . . .
H95 H -0.0310 0.8480 0.1531 0.044 Uiso 1 1 calc R . . . .
C96 C 0.28841(19) 0.77912(14) -0.05786(13) 0.0290(6) Uani 1 1 d . . . . .
C97 C -0.0151(2) 0.81221(14) -0.05342(14) 0.0295(6) Uani 1 1 d . . . . .
C98 C -0.0127(2) 0.72452(15) 0.10451(13) 0.0289(6) Uani 1 1 d . . . . .
H98 H -0.0311 0.7482 0.1237 0.035 Uiso 1 1 calc R . . . .
C99 C -0.1582(2) 0.76797(15) 0.24604(14) 0.0306(7) Uani 1 1 d . . . . .
C100 C 0.2453(2) 1.07862(16) 0.26179(17) 0.0382(8) Uani 1 1 d . . . . .
H100 H 0.2767 1.0699 0.2926 0.046 Uiso 1 1 calc R . . . .
C101 C 0.0880(2) 0.58758(14) 0.25157(14) 0.0295(6) Uani 1 1 d . . . . .
C102 C -0.0918(2) 0.89660(14) 0.27754(15) 0.0301(7) Uani 1 1 d . . . . .
H102 H -0.1080 0.9342 0.2496 0.036 Uiso 1 1 calc R . . . .
C103 C -0.08718(19) 0.78605(14) -0.04815(14) 0.0292(6) Uani 1 1 d . . . . .
C104 C 0.3799(2) 0.55128(18) 0.2450(2) 0.0450(9) Uani 1 1 d . . . . .
C106 C -0.2959(2) 0.65150(17) 0.42697(17) 0.0393(8) Uani 1 1 d . . . . .
C107 C -0.0150(2) 0.85689(15) -0.03459(15) 0.0337(7) Uani 1 1 d . . . . .
H107 H 0.0320 0.8742 -0.0386 0.040 Uiso 1 1 calc R . . . .
C108 C -0.2687(3) 1.06585(16) 0.10712(17) 0.0412(8) Uani 1 1 d . . . . .
H108 H -0.3060 1.0654 0.0829 0.049 Uiso 1 1 calc R . . . .
C109 C -0.2450(2) 0.65067(16) 0.37710(16) 0.0359(7) Uani 1 1 d . . . . .
H10A H -0.1950 0.6249 0.3901 0.043 Uiso 1 1 calc R . . . .
H10B H -0.2733 0.6350 0.3565 0.043 Uiso 1 1 calc R . . . .
C110 C 0.0533(2) 0.91371(13) 0.25176(16) 0.0324(7) Uani 1 1 d . . . . .
C111 C -0.0910(2) 0.64041(16) 0.46603(16) 0.0374(8) Uani 1 1 d . . . . .
H111 H -0.1366 0.6239 0.4858 0.045 Uiso 1 1 calc R . . . .
C112 C 0.2516(2) 0.76714(16) 0.12837(15) 0.0328(7) Uani 1 1 d . . . . .
H112 H 0.3031 0.7523 0.1423 0.039 Uiso 1 1 calc R . . . .
C113 C 0.1303(2) 0.89818(15) 0.33815(17) 0.0360(8) Uani 1 1 d . . . . .
H11C H 0.0774 0.8934 0.3565 0.043 Uiso 1 1 calc R . . . .
H11D H 0.1614 0.8591 0.3518 0.043 Uiso 1 1 calc R . . . .
C114 C -0.2374(2) 0.87566(15) 0.30808(16) 0.0330(7) Uani 1 1 d . . . . .
C115 C -0.1530(2) 0.85048(17) -0.00413(16) 0.0384(8) Uani 1 1 d . . . . .
H115 H -0.1989 0.8628 0.0124 0.046 Uiso 1 1 calc R . . . .
C116 C -0.2744(2) 0.92989(17) 0.27091(19) 0.0411(8) Uani 1 1 d . . . . .
H116 H -0.2442 0.9584 0.2446 0.049 Uiso 1 1 calc R . . . .
C118 C -0.2705(2) 1.10237(14) 0.23529(14) 0.0308(7) Uani 1 1 d . . . . .
H11E H -0.2892 1.0685 0.2672 0.037 Uiso 1 1 calc R . . . .
H11F H -0.2265 1.1148 0.2478 0.037 Uiso 1 1 calc R . . . .
C119 C 0.3614(2) 0.76142(19) 0.2775(2) 0.0452(9) Uani 1 1 d . . . . .
H119 H 0.4124 0.7672 0.2843 0.054 Uiso 1 1 calc R . . . .
C120 C 0.0461(2) 0.93664(15) 0.19333(16) 0.0364(7) Uani 1 1 d . . . . .
H120 H -0.0003 0.9329 0.1785 0.044 Uiso 1 1 calc R . . . .
C121 C -0.4015(2) 0.8980(2) 0.3130(2) 0.0493(10) Uani 1 1 d . . . . .
H121 H -0.4573 0.9047 0.3157 0.059 Uiso 1 1 calc R . . . .
C122 C 0.4256(2) 0.76275(17) -0.07246(16) 0.0371(8) Uani 1 1 d . . . . .
H122 H 0.4687 0.7541 -0.0936 0.045 Uiso 1 1 calc R . . . .
C123 C 0.3782(2) 0.84325(17) -0.26753(15) 0.0361(7) Uani 1 1 d . . . . .
H12A H 0.4051 0.8784 -0.2891 0.043 Uiso 1 1 calc R . . . .
H12B H 0.3389 0.8409 -0.2915 0.043 Uiso 1 1 calc R . . . .
C124 C 0.3355(2) 0.58177(17) 0.19050(18) 0.0390(8) Uani 1 1 d . . . . .
H12C H 0.3735 0.5903 0.1588 0.047 Uiso 1 1 calc R . . . .
H12D H 0.2992 0.5558 0.1883 0.047 Uiso 1 1 calc R . . . .
C125 C 0.2533(2) 0.74460(17) -0.26284(16) 0.0399(8) Uani 1 1 d . . . . .
H125 H 0.3069 0.7349 -0.2711 0.048 Uiso 1 1 calc R . . . .
C126 C -0.2944(2) 1.08288(15) 0.15070(16) 0.0351(7) Uani 1 1 d . . . . .
H126 H -0.3489 1.0943 0.1549 0.042 Uiso 1 1 calc R . . . .
C127 C 0.3467(2) 0.70663(17) 0.28003(16) 0.0384(8) Uani 1 1 d . . . . .
H127 H 0.3888 0.6758 0.2885 0.046 Uiso 1 1 calc R . . . .
C128 C -0.3597(2) 0.84432(18) 0.34851(18) 0.0392(8) Uani 1 1 d . . . . .
H128 H -0.3888 0.8152 0.3751 0.047 Uiso 1 1 calc R . . . .
C129 C 0.4388(2) 0.78838(18) -0.24970(16) 0.0365(7) Uani 1 1 d . . . . .
C131 C -0.2407(2) 0.54172(18) 0.04415(18) 0.0434(9) Uani 1 1 d . . . . .
H131 H -0.2305 0.5226 0.0826 0.052 Uiso 1 1 calc R . . . .
C132 C 0.1828(2) 0.94955(15) 0.23728(19) 0.0411(9) Uani 1 1 d . . . . .
H132 H 0.2289 0.9542 0.2517 0.049 Uiso 1 1 calc R . . . .
C133 C -0.1536(2) 0.69677(17) 0.10457(15) 0.0357(7) Uani 1 1 d . . . . .
C134 C -0.0826(2) 0.87637(16) -0.01016(16) 0.0371(7) Uani 1 1 d . . . . .
H134 H -0.0810 0.9063 0.0020 0.045 Uiso 1 1 calc R . . . .
C135 C 0.0658(3) 0.56809(18) -0.06226(18) 0.0431(9) Uani 1 1 d . . . . .
H135 H 0.0698 0.5476 -0.0852 0.052 Uiso 1 1 calc R . . . .
C136 C -0.0054(2) 0.57421(15) -0.03350(14) 0.0323(7) Uani 1 1 d . . . . .
H136 H -0.0495 0.5579 -0.0380 0.039 Uiso 1 1 calc R . . . .
C137 C -0.2226(3) 0.86262(18) 0.17778(18) 0.0445(9) Uani 1 1 d . . . . .
H137 H -0.2691 0.8886 0.1642 0.053 Uiso 1 1 calc R . . . .
C138 C -0.2193(2) 0.61794(17) -0.04381(17) 0.0398(8) Uani 1 1 d . . . . .
C139 C -0.0160(2) 0.60659(16) 0.48012(17) 0.0432(9) Uani 1 1 d . . . . .
H139 H -0.0116 0.5681 0.5086 0.052 Uiso 1 1 calc R . . . .
C140 C 0.1485(2) 0.84986(16) 0.09291(16) 0.0371(8) Uani 1 1 d . . . . .
H140 H 0.1303 0.8899 0.0830 0.045 Uiso 1 1 calc R . . . .
C141 C 0.2793(2) 1.10419(17) 0.20781(18) 0.0432(9) Uani 1 1 d . . . . .
H141 H 0.3327 1.1119 0.2025 0.052 Uiso 1 1 calc R . . . .
C142 C 0.0957(2) 0.77156(19) -0.23862(17) 0.0417(8) Uani 1 1 d . . . . .
H142 H 0.0423 0.7807 -0.2295 0.050 Uiso 1 1 calc R . . . .
C143 C 0.1274(2) 0.47294(16) 0.26231(17) 0.0396(8) Uani 1 1 d . . . . .
H143 H 0.1422 0.4338 0.2669 0.048 Uiso 1 1 calc R . . . .
C144 C 0.1233(2) 0.62202(16) -0.02043(17) 0.0372(8) Uani 1 1 d . . . . .
H144 H 0.1666 0.6385 -0.0152 0.045 Uiso 1 1 calc R . . . .
C145 C 0.0309(2) 0.55921(16) 0.23938(17) 0.0361(7) Uani 1 1 d . . . . .
H145 H -0.0199 0.5791 0.2275 0.043 Uiso 1 1 calc R . . . .
C146 C 0.5054(2) 0.7836(2) -0.28294(19) 0.0475(9) Uani 1 1 d . . . . .
H146 H 0.5152 0.8150 -0.3174 0.057 Uiso 1 1 calc R . . . .
C148 C -0.1145(2) 0.95394(18) 0.40876(16) 0.0404(8) Uani 1 1 d . . . . .
H148 H -0.1588 0.9540 0.3896 0.048 Uiso 1 1 calc R . . . .
C149 C 0.1761(3) 0.97050(16) 0.17919(19) 0.0463(9) Uani 1 1 d . . . . .
H149 H 0.2180 0.9883 0.1552 0.056 Uiso 1 1 calc R . . . .
C150 C -0.1749(2) 0.67139(16) -0.07778(15) 0.0362(7) Uani 1 1 d . . . . .
H15A H -0.1266 0.6591 -0.0951 0.043 Uiso 1 1 calc R . . . .
H15B H -0.2088 0.7007 -0.1077 0.043 Uiso 1 1 calc R . . . .
C152 C 0.2991(3) 0.80668(19) 0.2650(2) 0.0476(10) Uani 1 1 d . . . . .
H152 H 0.3076 0.8435 0.2633 0.057 Uiso 1 1 calc R . . . .
C153 C -0.3580(2) 0.94104(18) 0.2737(2) 0.0494(10) Uani 1 1 d . . . . .
H153 H -0.3843 0.9773 0.2492 0.059 Uiso 1 1 calc R . . . .
C155 C 0.1965(3) 0.90472(17) 0.41337(19) 0.0472(10) Uani 1 1 d . . . . .
H15C H 0.2374 0.8720 0.4160 0.057 Uiso 1 1 calc R . . . .
H15D H 0.1513 0.8882 0.4380 0.057 Uiso 1 1 calc R . . . .
C157 C 0.4415(2) 0.7708(2) -0.02551(18) 0.0485(10) Uani 1 1 d . . . . .
H157 H 0.4942 0.7678 -0.0152 0.058 Uiso 1 1 calc R . . . .
C158 C 0.2884(3) 1.0269(2) 0.45982(19) 0.0514(10) Uani 1 1 d . . . . .
H158 H 0.3083 1.0552 0.4681 0.062 Uiso 1 1 calc R . . . .
C159 C 0.1075(3) 0.96505(16) 0.15680(18) 0.0457(9) Uani 1 1 d . . . . .
H159 H 0.1024 0.9801 0.1179 0.055 Uiso 1 1 calc R . . . .
C161 C 0.0507(2) 0.63111(17) 0.45126(18) 0.0437(9) Uani 1 1 d . . . . .
H161 H 0.1011 0.6090 0.4594 0.052 Uiso 1 1 calc R . . . .
C162 C 0.3178(3) 0.9676(2) 0.4864(2) 0.0577(12) Uani 1 1 d . . . . .
H162 H 0.3569 0.9553 0.5135 0.069 Uiso 1 1 calc R . . . .
C163 C 0.3764(3) 0.7837(2) 0.00654(17) 0.0489(10) Uani 1 1 d . . . . .
H163 H 0.3853 0.7892 0.0385 0.059 Uiso 1 1 calc R . . . .
C164 C -0.1878(2) 1.04953(15) 0.09965(16) 0.0369(7) Uani 1 1 d . . . . .
H164 H -0.1703 1.0393 0.0699 0.044 Uiso 1 1 calc R . . . .
C165 C 0.2324(2) 1.11777(17) 0.16248(18) 0.0428(9) Uani 1 1 d . . . . .
H165 H 0.2538 1.1351 0.1259 0.051 Uiso 1 1 calc R . . . .
C166 C 0.1948(3) 0.74760(19) -0.29847(18) 0.0463(9) Uani 1 1 d . . . . .
H166 H 0.2091 0.7402 -0.3303 0.056 Uiso 1 1 calc R . . . .
C168 C -0.2266(2) 0.80862(17) 0.22518(16) 0.0365(7) Uani 1 1 d . . . . .
H168 H -0.2762 0.7995 0.2433 0.044 Uiso 1 1 calc R . . . .
C169 C 0.2303(2) 0.94682(18) 0.43148(18) 0.0448(9) Uani 1 1 d . . . . .
C170 C 0.0513(2) 0.50104(17) 0.24528(18) 0.0413(8) Uani 1 1 d . . . . .
H170 H 0.0140 0.4812 0.2378 0.050 Uiso 1 1 calc R . . . .
C171 C 0.2287(2) 1.04374(19) 0.42067(17) 0.0428(8) Uani 1 1 d . . . . .
H171 H 0.2082 1.0838 0.4034 0.051 Uiso 1 1 calc R . . . .
C172 C -0.1495(3) 0.87715(16) 0.15128(17) 0.0439(9) Uani 1 1 d . . . . .
H172 H -0.1463 0.9134 0.1201 0.053 Uiso 1 1 calc R . . . .
C175 C 0.4740(2) 0.69361(18) -0.1820(2) 0.0445(9) Uani 1 1 d . . . . .
H175 H 0.4637 0.6627 -0.1473 0.053 Uiso 1 1 calc R . . . .
C176 C 0.3828(3) 0.53437(19) 0.3392(2) 0.0533(11) Uani 1 1 d . . . . .
H176 H 0.3595 0.5415 0.3696 0.064 Uiso 1 1 calc R . . . .
C177 C 0.1309(3) 0.5932(2) -0.0562(2) 0.0482(10) Uani 1 1 d . . . . .
H177 H 0.1791 0.5907 -0.0758 0.058 Uiso 1 1 calc R . . . .
C178 C -0.0463(3) 0.9264(2) 0.49421(16) 0.0479(10) Uani 1 1 d . . . . .
H178 H -0.0448 0.9087 0.5335 0.057 Uiso 1 1 calc R . . . .
C179 C 0.1155(3) 0.7615(2) -0.28658(18) 0.0484(9) Uani 1 1 d . . . . .
H179 H 0.0756 0.7642 -0.3104 0.058 Uiso 1 1 calc R . . . .
C181 C -0.2723(2) 0.6633(2) 0.09771(19) 0.0478(10) Uani 1 1 d . . . . .
H181 H -0.2997 0.6417 0.0848 0.057 Uiso 1 1 calc R . . . .
C182 C 0.5416(3) 0.6860(2) -0.2131(2) 0.0557(11) Uani 1 1 d . . . . .
H182 H 0.5761 0.6506 -0.1996 0.067 Uiso 1 1 calc R . . . .
C183 C -0.1930(2) 0.7279(2) 0.1345(2) 0.0508(11) Uani 1 1 d . . . . .
H183 H -0.1650 0.7500 0.1464 0.061 Uiso 1 1 calc R . . . .
C186 C 0.4537(3) 0.4964(2) 0.3461(3) 0.0683(15) Uani 1 1 d . . . . .
H186 H 0.4775 0.4775 0.3812 0.082 Uiso 1 1 calc R . . . .
C188 C 0.5571(3) 0.7314(2) -0.2642(2) 0.0568(11) Uani 1 1 d . . . . .
H188 H 0.6021 0.7270 -0.2861 0.068 Uiso 1 1 calc R . . . .
C190 C 0.2889(3) 0.9265(2) 0.4725(2) 0.0553(12) Uani 1 1 d . . . . .
H190 H 0.3080 0.8862 0.4900 0.066 Uiso 1 1 calc R . . . .
C191 C -0.3146(3) 0.6925(3) 0.1279(3) 0.0688(16) Uani 1 1 d . . . . .
H191 H -0.3693 0.6899 0.1358 0.083 Uiso 1 1 calc R . . . .
C193 C -0.2747(3) 0.7255(3) 0.1461(3) 0.0677(15) Uani 1 1 d . . . . .
H193 H -0.3024 0.7460 0.1661 0.081 Uiso 1 1 calc R . . . .
C194 C -0.2931(3) 0.5199(2) 0.0222(2) 0.0637(14) Uani 1 1 d . . . . .
H194 H -0.3198 0.4875 0.0458 0.076 Uiso 1 1 calc R . . . .
C197 C -0.1122(2) 0.9248(2) 0.46719(17) 0.0465(9) Uani 1 1 d . . . . .
H197 H -0.1548 0.9045 0.4879 0.056 Uiso 1 1 calc R . . . .
C199 C -0.2691(3) 0.5968(2) -0.0687(2) 0.0574(12) Uani 1 1 d . . . . .
H199 H -0.2778 0.6162 -0.1073 0.069 Uiso 1 1 calc R . . . .
C202 C -0.3463(3) 0.6080(2) 0.4571(2) 0.0590(12) Uani 1 1 d . . . . .
H202 H -0.3502 0.5773 0.4463 0.071 Uiso 1 1 calc R . . . .
C205 C -0.3307(3) 0.6972(3) 0.4878(2) 0.0615(13) Uani 1 1 d . . . . .
H205 H -0.3265 0.7281 0.4982 0.074 Uiso 1 1 calc R . . . .
C210 C -0.3060(4) 0.5465(3) -0.0354(3) 0.0750(17) Uani 1 1 d . . . . .
H210 H -0.3387 0.5308 -0.0514 0.090 Uiso 1 1 calc R . . . .
C218 C 0.4509(3) 0.5139(3) 0.2492(3) 0.0683(14) Uani 1 1 d . . . . .
H218 H 0.4732 0.5070 0.2184 0.082 Uiso 1 1 calc R . . . .
C219 C -0.3897(4) 0.6106(3) 0.5021(3) 0.083(2) Uani 1 1 d . . . . .
H219 H -0.4255 0.5828 0.5212 0.099 Uiso 1 1 calc R . . . .
C226 C 0.4877(3) 0.4869(3) 0.3023(3) 0.086(2) Uani 1 1 d . . . . .
H226 H 0.5361 0.4623 0.3066 0.103 Uiso 1 1 calc R . . . .
C227 C -0.3808(4) 0.6541(4) 0.5195(3) 0.088(2) Uani 1 1 d . . . . .
H227 H -0.4078 0.6548 0.5518 0.106 Uiso 1 1 calc R . . . .
Cl2 Cl 0.33846(8) 0.24381(8) 0.03857(8) 0.0731(4) Uani 0.9 1 d . . . . .
Cl4 Cl 0.94617(9) 0.64486(6) 0.80305(6) 0.0720(4) Uani 1 1 d . . . . .
Cl5 Cl 0.63507(8) 0.06228(7) 0.68146(11) 0.0783(7) Uani 0.7 1 d . . . . .
Cl7 Cl 0.67713(12) 0.55597(9) 0.80841(11) 0.0536(5) Uani 0.5 1 d . . . . .
C6 C 0.0182(3) 0.95483(19) 0.46228(16) 0.0435(9) Uani 1 1 d . . . . .
H6 H 0.0634 0.9545 0.4807 0.052 Uiso 1 1 calc R . . . .
Cl8 Cl 0.16173(13) 0.43913(12) 0.70484(12) 0.0596(6) Uani 0.5 1 d . . . . .
Cl9 Cl 0.31329(18) 0.01019(12) 0.61659(11) 0.0525(6) Uani 0.4 1 d . . . . .
Cl10 Cl 0.04553(18) 0.45171(15) 0.62522(12) 0.0641(8) Uani 0.4 1 d . . . . .
O1 O 0.11270(18) 0.22085(13) 0.22168(12) 0.0449(6) Uiso 1 1 d . . . . .
Cl14 Cl 0.78585(17) 0.25245(11) 0.58707(14) 0.0713(7) Uani 0.5 1 d . . . . .
O12 O 0.8747(2) 0.49773(15) 0.58565(14) 0.0535(7) Uiso 1 1 d . . . . .
Cl13 Cl 0.40107(17) 0.25320(14) 0.70684(18) 0.1003(10) Uani 0.6 1 d . . . . .
O15 O 0.9366(2) 0.50902(15) 0.88765(14) 0.0553(7) Uiso 1 1 d . . . . .
O16 O 0.7977(2) 0.46106(15) 0.88466(14) 0.0554(7) Uiso 1 1 d . . . . .
O17 O 0.2769(2) 0.23479(15) 0.22444(14) 0.0544(7) Uiso 1 1 d . . . . .
O18 O 0.2397(2) 0.90352(17) 0.62892(16) 0.0651(9) Uiso 1 1 d . . . . .
O19 O 0.1485(2) 0.48337(17) 0.52390(16) 0.0625(8) Uiso 1 1 d . . . . .
O1A O 0.4027(2) 0.21966(17) 0.15261(16) 0.0643(9) Uiso 1 1 d . . . . .
O1B O 0.3088(2) 0.13152(18) 0.52679(17) 0.0695(9) Uiso 1 1 d . . . . .
O2 O 0.7187(3) 0.36357(18) 0.58132(18) 0.0706(10) Uiso 1 1 d . . . . .
O3 O 0.7402(2) 0.40018(18) 0.15846(17) 0.0687(9) Uiso 1 1 d . . . . .
O4 O 0.6695(2) 0.85205(18) 0.67080(17) 0.0676(9) Uiso 1 1 d . . . . .
Cl1C Cl 0.5000 0.5000 0.5000 0.0843(12) Uani 0.6 2 d S T P . .
Cl1D Cl 0.50458(13) 0.10976(12) 0.20014(13) 0.0687(7) Uani 0.5 1 d . . . . .
Cl1E Cl 0.0190(2) 0.02418(19) 0.9469(2) 0.1049(14) Uani 0.5 1 d . . . . .
O5 O 0.4344(3) 0.0524(2) 0.3135(2) 0.0801(11) Uiso 1 1 d . . . . .
O1F O 0.1053(3) 0.89535(19) 0.58238(18) 0.0723(10) Uiso 1 1 d . . . . .
O1D O 0.0771(3) 0.7856(2) 0.4667(2) 0.0828(12) Uiso 1 1 d . . . . .
O1E O 0.3558(3) 0.8186(2) 0.6107(2) 0.0860(12) Uiso 1 1 d . . . . .
O6 O 0.0700(3) 0.2477(2) 0.4807(2) 0.0807(11) Uiso 1 1 d . . . . .
O1G O 0.7653(3) 0.4337(2) 0.47220(19) 0.0767(11) Uiso 1 1 d . . . . .
O1H O 0.1741(3) 0.4862(2) 0.7910(2) 0.0811(11) Uiso 1 1 d . . . . .
O1I O 0.4552(3) 0.3510(2) 0.7150(2) 0.0899(13) Uiso 1 1 d . . . . .
O1J O 0.2374(3) 0.3428(2) 0.2330(2) 0.0944(14) Uiso 1 1 d . . . . .
O1K O 0.4938(3) 0.2632(2) 0.6133(2) 0.0902(13) Uiso 1 1 d . . . . .
Cl1G Cl -0.0987(3) 0.5420(2) 0.1297(2) 0.0402(10) Uani 0.3 1 d . . . A 2

loop_
_atom_site_aniso_label
_atom_site_aniso_U_11
_atom_site_aniso_U_22
_atom_site_aniso_U_33
_atom_site_aniso_U_23
_atom_site_aniso_U_13
_atom_site_aniso_U_12
Ni1 0.0238(3) 0.0260(3) 0.0303(3) -0.0085(2) -0.0017(2) -0.0013(2)
Ni2 0.0244(3) 0.0278(3) 0.0305(3) -0.0088(2) 0.0002(2) -0.0088(2)
Ni3 0.0279(3) 0.0246(3) 0.0344(3) -0.0097(2) -0.0012(2) -0.0040(2)
Ni4 0.0276(3) 0.0285(3) 0.0354(3) -0.0081(2) -0.0106(2) -0.0032(2)
Ni5 0.0252(3) 0.0308(3) 0.0373(3) -0.0148(2) -0.0006(2) -0.0053(2)
Cl6 0.0444(5) 0.0414(5) 0.0441(5) -0.0149(4) -0.0066(4) -0.0052(4)
Cl1 0.0933(10) 0.0707(8) 0.0540(6) -0.0133(6) -0.0031(6) -0.0382(7)
Cl3 0.0297(6) 0.0926(10) 0.1268(14) -0.0695(10) 0.0110(7) -0.0177(6)
N9 0.0232(13) 0.0261(12) 0.0295(12) -0.0090(10) 0.0006(10) -0.0046(10)
O11 0.035(2) 0.029(2) 0.022(2) -0.004(2) 0.007(2) -0.0092(15)
N12 0.0298(14) 0.0256(12) 0.0289(13) -0.0081(10) -0.0032(11) -0.0068(11)
N13 0.0240(13) 0.0228(12) 0.0346(14) -0.0074(10) -0.0079(11) -0.0008(10)
N14 0.0299(14) 0.0270(13) 0.0323(13) -0.0094(11) -0.0034(11) -0.0048(11)
N15 0.0211(12) 0.0272(13) 0.0326(13) -0.0077(11) -0.0033(10) -0.0009(10)
N16 0.0256(13) 0.0232(12) 0.0385(14) -0.0114(11) -0.0068(11) -0.0012(10)
N17 0.0298(14) 0.0253(13) 0.0336(14) -0.0090(11) 0.0012(11) -0.0056(11)
N18 0.0327(15) 0.0342(15) 0.0379(15) -0.0103(12) -0.0043(12) -0.0120(12)
N19 0.0264(13) 0.0253(13) 0.0325(13) -0.0116(11) 0.0056(11) -0.0053(10)
O20 0.0316(13) 0.0511(15) 0.0417(13) -0.0204(12) -0.0009(10) -0.0069(11)
C21 0.0266(15) 0.0213(14) 0.0311(15) -0.0047(12) -0.0027(12) -0.0048(12)
N22 0.0224(12) 0.0249(12) 0.0287(12) -0.0047(10) -0.0035(10) -0.0044(10)
C24 0.0288(16) 0.0273(15) 0.0287(14) -0.0116(12) 0.0039(12) -0.0093(12)
N25 0.0277(14) 0.0360(15) 0.0390(15) -0.0171(12) -0.0021(12) 0.0004(12)
C26 0.0272(16) 0.0262(15) 0.0339(16) -0.0104(13) -0.0046(13) -0.0034(12)
N27 0.0259(14) 0.0355(15) 0.0446(16) -0.0207(13) -0.0053(12) -0.0026(11)
C30 0.0275(15) 0.0227(14) 0.0245(13) -0.0061(11) 0.0014(11) -0.0063(12)
N32 0.0242(13) 0.0297(13) 0.0297(13) -0.0063(11) -0.0002(10) -0.0040(11)
N33 0.0263(14) 0.0260(13) 0.0423(15) -0.0092(11) -0.0080(12) -0.0035(11)
C34 0.0302(16) 0.0260(14) 0.0241(13) -0.0095(11) 0.0035(12) -0.0075(12)
O35 0.0464(16) 0.0634(19) 0.0622(18) -0.0408(16) -0.0164(14) 0.0069(14)
N36 0.0215(13) 0.0280(13) 0.0380(14) -0.0134(11) 0.0001(11) -0.0031(10)
N37 0.0210(12) 0.0292(13) 0.0370(14) -0.0145(11) 0.0001(11) -0.0013(10)
N38 0.0290(14) 0.0275(13) 0.0362(14) -0.0100(11) -0.0034(11) -0.0053(11)
N39 0.0309(14) 0.0282(13) 0.0338(14) -0.0119(11) 0.0013(11) -0.0077(11)
N40 0.0224(13) 0.0270(13) 0.0334(13) -0.0049(11) -0.0006(10) -0.0066(10)
N41 0.0325(15) 0.0424(17) 0.0357(15) -0.0088(13) -0.0099(12) -0.0091(13)
C42 0.0334(17) 0.0227(14) 0.0336(16) -0.0120(12) 0.0030(13) -0.0048(13)
C43 0.0294(16) 0.0198(13) 0.0313(15) -0.0065(12) -0.0062(12) -0.0011(12)
C44 0.0296(16) 0.0181(13) 0.0308(15) -0.0047(11) -0.0082(12) -0.0022(12)
C45 0.0267(15) 0.0187(13) 0.0339(15) -0.0071(12) -0.0083(12) 0.0002(11)
N46 0.0338(16) 0.0469(18) 0.0415(16) -0.0174(14) 0.0015(13) -0.0113(14)
C47 0.0285(16) 0.0267(15) 0.0298(15) -0.0054(12) -0.0013(12) -0.0066(12)
C48 0.0262(15) 0.0177(13) 0.0375(16) -0.0083(12) -0.0061(13) -0.0006(11)
C49 0.0248(15) 0.0263(15) 0.0354(16) -0.0121(13) -0.0050(12) -0.0024(12)
C50 0.0254(15) 0.0194(13) 0.0299(15) -0.0004(11) -0.0015(12) -0.0039(11)
C51 0.0244(14) 0.0214(13) 0.0259(14) -0.0056(11) 0.0004(11) -0.0034(11)
N52 0.0323(15) 0.0304(14) 0.0499(18) -0.0109(13) -0.0108(13) -0.0015(12)
C53 0.0311(16) 0.0217(14) 0.0348(16) -0.0068(12) -0.0093(13) -0.0039(12)
C54 0.0284(16) 0.0200(14) 0.0370(16) -0.0110(12) -0.0037(13) -0.0019(12)
C55 0.0274(16) 0.0248(15) 0.0369(16) -0.0100(13) -0.0041(13) -0.0041(12)
O56 0.068(2) 0.0556(17) 0.0350(13) -0.0155(12) 0.0062(13) -0.0343(15)
C57 0.0233(15) 0.0231(14) 0.0348(16) -0.0109(12) -0.0044(12) 0.0001(11)
C59 0.0248(15) 0.0218(14) 0.0326(15) -0.0042(12) -0.0042(12) -0.0063(12)
C60 0.0235(15) 0.0261(14) 0.0250(14) -0.0064(11) -0.0014(11) -0.0045(12)
N61 0.0305(15) 0.0351(15) 0.0348(14) -0.0078(12) -0.0095(12) -0.0026(12)
N62 0.0269(14) 0.0247(13) 0.0503(17) -0.0073(12) -0.0141(12) -0.0037(11)
C64 0.0301(16) 0.0241(14) 0.0276(14) -0.0089(12) 0.0050(12) -0.0029(12)
C67 0.0295(16) 0.0310(16) 0.0348(16) -0.0159(13) 0.0057(13) -0.0098(13)
N68 0.0278(14) 0.0450(17) 0.0380(15) -0.0182(13) 0.0029(12) -0.0112(13)
C69 0.0273(15) 0.0256(15) 0.0322(15) -0.0113(12) 0.0054(12) -0.0078(12)
C70 0.0272(16) 0.0245(14) 0.0264(14) -0.0034(11) -0.0007(12) -0.0060(12)
C71 0.0300(17) 0.0238(15) 0.0393(17) -0.0130(13) -0.0069(13) -0.0017(12)
C72 0.0252(15) 0.0221(14) 0.0308(15) -0.0047(12) -0.0031(12) -0.0041(12)
C73 0.0342(17) 0.0266(15) 0.0293(15) -0.0125(12) -0.0012(13) -0.0014(13)
C74 0.0269(15) 0.0260(15) 0.0306(15) -0.0112(12) 0.0045(12) -0.0050(12)
C75 0.0362(18) 0.0255(15) 0.0408(18) -0.0109(14) 0.0011(14) -0.0039(13)
C76 0.042(2) 0.0311(17) 0.0420(18) -0.0147(14) 0.0021(15) -0.0172(15)
C77 0.0335(17) 0.0244(15) 0.0361(16) -0.0097(13) -0.0069(13) -0.0013(13)
C78 0.0271(16) 0.0336(17) 0.0379(17) -0.0095(14) -0.0009(13) -0.0025(13)
C80 0.0286(16) 0.0267(15) 0.0329(15) -0.0141(12) 0.0068(12) -0.0075(12)
C81 0.0255(15) 0.0252(15) 0.0342(16) -0.0050(12) 0.0011(12) -0.0049(12)
C82 0.0239(15) 0.0311(15) 0.0268(14) -0.0094(12) 0.0012(12) -0.0035(12)
C83 0.0263(15) 0.0208(13) 0.0306(15) -0.0080(12) -0.0018(12) -0.0033(11)
C84 0.0350(18) 0.0326(17) 0.051(2) -0.0201(16) 0.0017(15) -0.0102(14)
C85 0.0263(16) 0.0315(16) 0.0375(17) -0.0154(14) 0.0015(13) -0.0028(13)
C86 0.0243(15) 0.0223(14) 0.0408(17) -0.0117(13) -0.0068(13) -0.0019(12)
C87 0.0340(17) 0.0285(16) 0.0352(16) -0.0121(13) 0.0016(13) -0.0073(13)
C88 0.0282(16) 0.0313(16) 0.0334(16) -0.0082(13) -0.0074(13) -0.0005(13)
C89 0.0277(17) 0.0287(17) 0.054(2) -0.0104(15) -0.0073(15) -0.0041(13)
C90 0.0261(16) 0.0199(14) 0.0422(18) -0.0086(13) -0.0083(13) -0.0003(12)
C91 0.0296(17) 0.0192(14) 0.050(2) -0.0104(13) -0.0004(14) -0.0033(12)
C92 0.0296(17) 0.0257(15) 0.0407(18) -0.0044(13) -0.0070(14) -0.0020(13)
C93 0.0272(16) 0.0296(15) 0.0332(15) -0.0149(13) 0.0026(12) -0.0058(13)
C94 0.0306(17) 0.046(2) 0.0323(16) -0.0122(15) 0.0013(13) -0.0110(15)
C95 0.044(2) 0.0272(16) 0.0381(18) -0.0120(14) 0.0021(15) -0.0057(14)
C96 0.0250(15) 0.0268(15) 0.0282(14) -0.0042(12) 0.0006(12) -0.0058(12)
C97 0.0252(15) 0.0259(15) 0.0302(15) -0.0042(12) -0.0016(12) -0.0049(12)
C98 0.0266(16) 0.0300(15) 0.0291(15) -0.0118(12) 0.0011(12) -0.0027(12)
C99 0.0279(16) 0.0301(16) 0.0354(16) -0.0152(13) -0.0057(13) -0.0006(13)
C100 0.0270(17) 0.0331(17) 0.051(2) -0.0115(15) -0.0104(15) -0.0061(14)
C101 0.0283(16) 0.0255(15) 0.0349(16) -0.0126(13) 0.0046(13) -0.0065(12)
C102 0.0307(16) 0.0206(14) 0.0387(17) -0.0117(12) -0.0081(13) 0.0003(12)
C103 0.0227(15) 0.0258(15) 0.0302(15) -0.0038(12) 0.0002(12) -0.0015(12)
C104 0.0287(18) 0.0361(19) 0.069(3) -0.0216(18) -0.0105(17) 0.0055(15)
C106 0.0327(18) 0.0399(19) 0.0433(19) -0.0128(16) 0.0005(15) -0.0131(15)
C107 0.0335(17) 0.0266(15) 0.0335(16) -0.0050(13) -0.0021(13) -0.0038(13)
C108 0.047(2) 0.0314(17) 0.0426(19) -0.0098(15) -0.0203(16) -0.0046(15)
C109 0.0324(17) 0.0320(17) 0.0432(18) -0.0143(14) 0.0021(14) -0.0101(14)
C110 0.0304(17) 0.0162(13) 0.0459(18) -0.0088(13) 0.0002(14) -0.0018(12)
C111 0.0369(19) 0.0303(17) 0.0376(17) -0.0047(14) -0.0035(14) -0.0102(14)
C112 0.0271(16) 0.0358(17) 0.0357(16) -0.0133(14) 0.0008(13) -0.0113(14)
C113 0.0275(16) 0.0223(15) 0.054(2) -0.0095(14) -0.0101(15) -0.0037(13)
C114 0.0281(16) 0.0295(16) 0.0460(19) -0.0201(14) -0.0044(14) -0.0019(13)
C115 0.0291(17) 0.0370(18) 0.0435(19) -0.0143(15) 0.0042(14) 0.0028(14)
C116 0.0284(17) 0.0324(17) 0.062(2) -0.0186(17) -0.0107(16) 0.0015(14)
C118 0.0245(15) 0.0259(15) 0.0354(16) -0.0053(12) -0.0079(12) -0.0023(12)
C119 0.0323(19) 0.044(2) 0.066(3) -0.0266(19) -0.0017(17) -0.0109(16)
C120 0.0395(19) 0.0227(15) 0.0444(19) -0.0116(14) -0.0021(15) -0.0032(14)
C121 0.0254(18) 0.051(2) 0.076(3) -0.033(2) -0.0090(18) 0.0048(16)
C122 0.0211(15) 0.046(2) 0.0397(18) -0.0132(15) -0.0031(13) -0.0020(14)
C123 0.0302(17) 0.0389(18) 0.0323(16) -0.0078(14) -0.0010(13) -0.0050(14)
C124 0.0253(16) 0.0402(19) 0.056(2) -0.0264(17) -0.0026(15) 0.0027(14)
C125 0.042(2) 0.0403(19) 0.0399(18) -0.0203(16) 0.0008(16) -0.0030(16)
C126 0.0299(17) 0.0286(16) 0.0432(18) -0.0094(14) -0.0132(14) -0.0028(13)
C127 0.0332(18) 0.0380(18) 0.0439(19) -0.0155(15) -0.0014(15) -0.0083(15)
C128 0.0253(17) 0.0421(19) 0.055(2) -0.0251(17) -0.0013(15) -0.0029(14)
C129 0.0240(16) 0.046(2) 0.0383(17) -0.0163(15) -0.0005(13) -0.0049(14)
C131 0.040(2) 0.0379(19) 0.047(2) -0.0083(16) -0.0059(16) -0.0158(16)
C132 0.0317(18) 0.0229(15) 0.066(2) -0.0163(16) 0.0048(17) -0.0048(14)
C133 0.0249(16) 0.046(2) 0.0378(17) -0.0189(15) 0.0023(13) -0.0071(14)
C134 0.0362(18) 0.0317(17) 0.0414(18) -0.0134(14) -0.0002(15) -0.0043(14)
C135 0.047(2) 0.043(2) 0.051(2) -0.0303(18) 0.0048(17) -0.0101(17)
C136 0.0354(18) 0.0273(15) 0.0354(16) -0.0125(13) -0.0038(13) -0.0075(13)
C137 0.046(2) 0.0363(19) 0.046(2) -0.0155(16) -0.0126(17) 0.0120(16)
C138 0.0353(19) 0.0382(19) 0.0440(19) -0.0127(16) -0.0064(15) -0.0096(15)
C139 0.044(2) 0.0278(17) 0.045(2) -0.0010(15) -0.0089(16) -0.0058(15)
C140 0.043(2) 0.0269(16) 0.0411(18) -0.0127(14) 0.0010(15) -0.0102(15)
C141 0.0276(17) 0.0363(18) 0.056(2) -0.0070(16) -0.0059(16) -0.0092(15)
C142 0.0336(19) 0.050(2) 0.0415(19) -0.0175(17) -0.0036(15) -0.0070(16)
C143 0.042(2) 0.0278(16) 0.050(2) -0.0170(15) 0.0067(16) -0.0084(15)
C144 0.0326(18) 0.0373(18) 0.050(2) -0.0252(16) 0.0064(15) -0.0123(15)
C145 0.0289(17) 0.0326(17) 0.051(2) -0.0207(15) 0.0028(15) -0.0059(14)
C146 0.0317(19) 0.063(3) 0.051(2) -0.028(2) 0.0056(17) -0.0040(18)
C148 0.0331(18) 0.047(2) 0.0365(18) -0.0100(15) -0.0089(14) -0.0084(16)
C149 0.044(2) 0.0271(17) 0.061(2) -0.0122(17) 0.0117(18) -0.0100(16)
C150 0.0313(17) 0.0376(18) 0.0344(17) -0.0083(14) -0.0063(14) -0.0059(14)
C152 0.043(2) 0.039(2) 0.068(3) -0.0268(19) 0.0013(19) -0.0162(17)
C153 0.033(2) 0.0346(19) 0.076(3) -0.0194(19) -0.0156(19) 0.0046(16)
C155 0.042(2) 0.0297(17) 0.058(2) -0.0023(16) -0.0233(18) -0.0036(15)
C157 0.0238(17) 0.077(3) 0.045(2) -0.024(2) -0.0011(15) -0.0112(18)
C158 0.049(2) 0.062(3) 0.050(2) -0.025(2) -0.0135(19) -0.016(2)
C159 0.058(2) 0.0237(16) 0.048(2) -0.0088(15) 0.0097(18) -0.0072(16)
C161 0.0348(19) 0.0298(18) 0.055(2) -0.0059(16) -0.0096(17) -0.0006(15)
C162 0.044(2) 0.070(3) 0.053(2) -0.014(2) -0.025(2) -0.010(2)
C163 0.039(2) 0.076(3) 0.0385(19) -0.027(2) 0.0021(16) -0.021(2)
C164 0.044(2) 0.0278(16) 0.0385(18) -0.0136(14) -0.0084(15) -0.0009(14)
C165 0.0342(19) 0.0334(18) 0.047(2) -0.0025(15) -0.0010(16) -0.0077(15)
C166 0.054(2) 0.050(2) 0.041(2) -0.0242(18) -0.0024(17) -0.0083(19)
C168 0.0320(17) 0.0382(18) 0.0391(18) -0.0177(15) -0.0053(14) 0.0038(14)
C169 0.0354(19) 0.040(2) 0.048(2) -0.0033(16) -0.0149(16) -0.0098(16)
C170 0.0376(19) 0.0348(18) 0.058(2) -0.0244(17) 0.0022(17) -0.0101(15)
C171 0.038(2) 0.048(2) 0.043(2) -0.0170(17) -0.0073(16) -0.0102(17)
C172 0.057(2) 0.0261(16) 0.0390(19) -0.0069(14) -0.0063(17) 0.0059(16)
C175 0.0337(19) 0.0385(19) 0.061(2) -0.0225(18) -0.0042(17) 0.0043(16)
C176 0.050(2) 0.039(2) 0.057(2) -0.0040(18) -0.019(2) -0.0019(18)
C177 0.043(2) 0.054(2) 0.062(3) -0.038(2) 0.0157(19) -0.0149(19)
C178 0.048(2) 0.059(2) 0.0270(17) -0.0057(16) -0.0070(16) -0.0120(19)
C179 0.050(2) 0.056(2) 0.045(2) -0.0244(19) -0.0136(18) -0.0057(19)
C181 0.0240(18) 0.075(3) 0.054(2) -0.035(2) 0.0097(16) -0.0171(18)
C182 0.036(2) 0.053(2) 0.084(3) -0.039(2) -0.005(2) 0.0108(19)
C183 0.031(2) 0.083(3) 0.059(2) -0.050(2) 0.0100(17) -0.013(2)
C186 0.047(3) 0.059(3) 0.079(4) -0.011(3) -0.025(3) 0.012(2)
C188 0.037(2) 0.075(3) 0.072(3) -0.047(3) 0.009(2) -0.002(2)
C190 0.051(2) 0.047(2) 0.054(2) -0.0033(19) -0.027(2) -0.0078(19)
C191 0.025(2) 0.122(5) 0.084(4) -0.067(4) 0.018(2) -0.022(2)
C193 0.031(2) 0.117(5) 0.088(4) -0.076(4) 0.016(2) -0.014(2)
C194 0.059(3) 0.051(3) 0.072(3) -0.007(2) -0.017(2) -0.033(2)
C197 0.0357(19) 0.055(2) 0.0369(19) -0.0065(17) -0.0015(15) -0.0100(17)
C199 0.057(3) 0.056(3) 0.058(3) -0.016(2) -0.021(2) -0.018(2)
C202 0.056(3) 0.068(3) 0.051(2) -0.015(2) 0.007(2) -0.038(2)
C205 0.058(3) 0.090(4) 0.053(3) -0.042(3) 0.022(2) -0.037(3)
C210 0.078(4) 0.068(3) 0.079(3) -0.015(3) -0.029(3) -0.041(3)
C218 0.039(2) 0.071(3) 0.092(4) -0.037(3) -0.017(2) 0.022(2)
C219 0.085(4) 0.110(5) 0.063(3) -0.034(3) 0.032(3) -0.066(4)
C226 0.044(3) 0.076(4) 0.109(5) -0.016(4) -0.027(3) 0.026(3)
C227 0.086(4) 0.137(6) 0.064(3) -0.055(4) 0.041(3) -0.071(4)
Cl2 0.0414(6) 0.0820(10) 0.0971(11) -0.0378(9) -0.0130(7) -0.0025(6)
Cl4 0.0812(9) 0.0454(6) 0.0691(7) -0.0069(5) -0.0019(6) 0.0006(6)
Cl5 0.0139(5) 0.0348(7) 0.1484(19) -0.0014(9) -0.0081(8) -0.0012(5)
Cl7 0.0398(10) 0.0376(9) 0.0878(15) -0.0315(10) -0.0084(10) 0.0028(8)
C6 0.043(2) 0.047(2) 0.0355(18) -0.0106(16) -0.0115(16) -0.0061(17)
Cl8 0.0437(11) 0.0719(14) 0.0865(16) -0.0546(13) 0.0156(10) -0.0195(10)
Cl9 0.0609(15) 0.0468(13) 0.0494(13) -0.0199(11) -0.0146(11) 0.0021(11)
Cl10 0.0487(14) 0.0705(18) 0.0456(13) -0.0012(12) 0.0147(11) -0.0045(13)
Cl14 0.0591(14) 0.0512(12) 0.104(2) -0.0327(13) -0.0192(14) 0.0034(11)
Cl13 0.0650(15) 0.0792(17) 0.160(3) -0.0487(19) -0.0293(17) -0.0057(13)
Cl1C 0.084(2) 0.0248(10) 0.132(3) -0.0098(13) -0.063(2) -0.0080(12)
Cl1D 0.0271(9) 0.0733(15) 0.0905(18) -0.0178(13) -0.0091(10) -0.0068(9)
Cl1E 0.077(2) 0.107(3) 0.170(4) -0.097(3) 0.035(2) -0.0284(19)
Cl1G 0.0394(19) 0.0307(16) 0.041(2) -0.005(2) 0.002(2) -0.0083(13)

loop_
_atom_type_symbol
_atom_type_description
_atom_type_scat_dispersion_real
_atom_type_scat_dispersion_imag
_atom_type_scat_source
C C 0.0181 0.0091 'International Tables Vol C Tables 4.2.6.8 and 6.1.1.4'
H H 0.0000 0.0000 'International Tables Vol C Tables 4.2.6.8 and 6.1.1.4'
Cl Cl 0.3639 0.7018 'International Tables Vol C Tables 4.2.6.8 and 6.1.1.4'
N N 0.0311 0.0180 'International Tables Vol C Tables 4.2.6.8 and 6.1.1.4'
Ni Ni -3.0029 0.5091 'International Tables Vol C Tables 4.2.6.8 and 6.1.1.4'
O O 0.0492 0.0322 'International Tables Vol C Tables 4.2.6.8 and 6.1.1.4'

loop_
_exptl_crystal_face_index_h
_exptl_crystal_face_index_k
_exptl_crystal_face_index_l
_exptl_crystal_face_perp_dist
_exptl_oxdiff_crystal_face_indexfrac_h
_exptl_oxdiff_crystal_face_indexfrac_k
_exptl_oxdiff_crystal_face_indexfrac_l
_exptl_oxdiff_crystal_face_x
_exptl_oxdiff_crystal_face_y
_exptl_oxdiff_crystal_face_z
2 1 16 0.1033 2.0001 1.0002 16.0000 0.8737 -0.5363 -0.0176
-1 0 -15 0.0968 -1.0001 -0.0003 -15.0002 -0.7858 0.5825 -0.0289
11 0 -1 0.0777 10.9999 -0.0003 -1.0008 0.2767 0.3192 -0.9327
0 -15 0 0.1400 0.0004 -14.9995 0.0018 -0.1160 -0.9197 -0.4515
-11 0 -1 0.0770 -11.0000 0.0002 -0.9992 -0.3775 -0.2382 0.9176
10 1 7 0.0732 10.0000 0.9999 6.9992 0.6580 0.0311 -0.7583
0 -12 -16 0.1797 0.0002 -11.9999 -15.9988 -0.8993 -0.0875 -0.4817
1 16 9 0.1679 0.9997 15.9997 8.9981 0.6072 0.6417 0.4653
-11 -1 2 0.0667 -10.9999 -0.9997 2.0010 -0.2341 -0.4211 0.9101
-1 13 -3 0.1709 -1.0003 12.9996 -3.0015 -0.0804 0.8933 0.4528
9 1 -8 0.0601 8.9999 0.9996 -8.0009 -0.1278 0.6135 -0.7871

loop_
_geom_angle_atom_site_label_1
_geom_angle_atom_site_label_2
_geom_angle_atom_site_label_3
_geom_angle
_geom_angle_site_symmetry_1
_geom_angle_site_symmetry_3
N14 Ni1 N15 92.13(11) . .
N14 Ni1 O20 89.53(10) . .
N15 Ni1 O20 169.94(11) . .
N22 Ni1 N14 78.28(11) . .
N22 Ni1 N15 99.44(11) . .
N22 Ni1 O20 90.61(10) . .
N22 Ni1 N25 177.06(12) . .
N22 Ni1 N32 78.07(11) . .
N25 Ni1 N14 99.15(12) . .
N25 Ni1 N15 79.16(11) . .
N25 Ni1 O20 90.79(11) . .
N25 Ni1 N32 104.55(12) . .
N32 Ni1 N14 156.25(11) . .
N32 Ni1 N15 93.82(11) . .
N32 Ni1 O20 88.60(11) . .
N9 Ni2 O11 91.09(19) . .
N9 Ni2 N12 78.28(11) . .
N9 Ni2 N18 177.02(12) . .
N9 Ni2 N40 97.39(11) . .
N9 Ni2 N68 77.87(11) . .
N9 Ni2 Cl1G 86.93(15) . .
O11 Ni2 N12 85.71(18) . .
O11 Ni2 N40 169.46(18) . .
O11 Ni2 N68 93.97(18) . .
N12 Ni2 N40 89.87(11) . .
N12 Ni2 Cl1G 94.63(15) . .
N18 Ni2 O11 91.83(19) . .
N18 Ni2 N12 101.34(12) . .
N18 Ni2 N40 79.65(11) . .
N18 Ni2 N68 102.52(12) . .
N18 Ni2 Cl1G 96.05(15) . .
N40 Ni2 Cl1G 174.32(14) . .
N68 Ni2 N12 156.14(11) . .
N68 Ni2 N40 93.92(12) . .
N68 Ni2 Cl1G 83.34(15) . .
N17 Ni3 N37 92.84(11) . .
N19 Ni3 N17 78.06(11) . .
N19 Ni3 N37 98.75(11) . .
N19 Ni3 N39 78.43(11) . .
N19 Ni3 N52 177.17(13) . .
N19 Ni3 O56 87.88(13) . .
N39 Ni3 N17 156.43(12) . .
N39 Ni3 N37 92.45(11) . .
N52 Ni3 N17 99.64(12) . .
N52 Ni3 N37 79.65(13) . .
N52 Ni3 N39 103.91(12) . .
N52 Ni3 O56 93.82(14) . .
O56 Ni3 N17 90.83(11) . .
O56 Ni3 N37 172.97(13) . .
O56 Ni3 N39 86.56(11) . .
N13 Ni4 Cl6 88.01(8) . .
N13 Ni4 N33 78.26(11) . .
N13 Ni4 N41 176.26(12) . .
N13 Ni4 N61 78.22(12) . .
N13 Ni4 N62 98.05(11) . .
N33 Ni4 Cl6 87.40(9) . .
N33 Ni4 N61 156.48(11) . .
N33 Ni4 N62 90.46(12) . .
N41 Ni4 Cl6 95.17(10) . .
N41 Ni4 N33 103.81(12) . .
N41 Ni4 N61 99.68(12) . .
N41 Ni4 N62 78.90(13) . .
N61 Ni4 Cl6 91.86(9) . .
N61 Ni4 N62 92.75(12) . .
N62 Ni4 Cl6 173.03(8) . .
N16 Ni5 N27 77.99(11) . .
N16 Ni5 O35 89.61(13) . .
N16 Ni5 N36 98.07(11) . .
N16 Ni5 N38 78.25(11) . .
N16 Ni5 N46 176.73(13) . .
N27 Ni5 N36 92.78(11) . .
N27 Ni5 N38 156.11(11) . .
O35 Ni5 N27 88.45(12) . .
O35 Ni5 N36 172.31(12) . .
O35 Ni5 N38 88.94(12) . .
N38 Ni5 N36 92.96(11) . .
N46 Ni5 N27 104.73(13) . .
N46 Ni5 O35 92.27(14) . .
N46 Ni5 N36 80.07(12) . .
N46 Ni5 N38 99.10(13) . .
C30 N9 Ni2 119.6(2) . .
C82 N9 Ni2 119.5(2) . .
C82 N9 C30 120.9(3) . .
C83 N12 Ni2 113.9(2) . .
C136 N12 Ni2 127.5(2) . .
C136 N12 C83 118.1(3) . .
C26 N13 Ni4 119.1(2) . .
C48 N13 Ni4 119.1(2) . .
C48 N13 C26 121.6(3) . .
C47 N14 Ni1 114.1(2) . .
C125 N14 Ni1 127.7(3) . .
C125 N14 C47 118.1(3) . .
C118 N15 Ni1 121.9(2) 2_575 .
C123 N15 Ni1 105.2(2) . .
C123 N15 C118 109.0(3) . 2_575
C49 N16 Ni5 118.8(2) . .
C49 N16 C71 121.4(3) . .
C71 N16 Ni5 119.7(2) . .
C75 N17 Ni3 127.7(2) . .
C75 N17 C101 118.9(3) . .
C101 N17 Ni3 113.1(2) . .
C131 N18 Ni2 126.5(3) . .
C131 N18 C138 118.4(3) . .
C138 N18 Ni2 115.2(2) . .
C69 N19 Ni3 119.4(2) . .
C69 N19 C80 121.6(3) . .
C80 N19 Ni3 118.9(2) . .
N22 C21 C47 113.7(3) . .
N22 C21 C59 120.6(3) . .
C59 C21 C47 125.6(3) . .
C21 N22 Ni1 119.2(2) . .
C72 N22 Ni1 119.3(2) . .
C72 N22 C21 121.5(3) . .
C34 C24 C93 121.5(3) . .
C112 C24 C34 118.3(3) . .
C112 C24 C93 120.1(3) . .
C129 N25 Ni1 114.8(2) . .
C175 N25 Ni1 127.1(3) . .
C175 N25 C129 118.0(3) . .
N13 C26 C57 120.5(3) . .
N13 C26 C88 113.8(3) . .
C57 C26 C88 125.7(3) . .
C114 N27 Ni5 114.1(2) . .
C128 N27 Ni5 127.6(3) . .
C128 N27 C114 118.3(3) . .
N9 C30 C51 121.4(3) . .
N9 C30 C83 113.2(3) . .
C51 C30 C83 125.3(3) . .
C96 N32 Ni1 114.3(2) . .
C122 N32 Ni1 127.7(2) . .
C122 N32 C96 118.1(3) . .
C90 N33 Ni4 114.7(2) . .
C100 N33 Ni4 127.1(3) . .
C100 N33 C90 118.1(3) . .
C24 C34 C60 124.6(3) . .
C87 C34 C24 119.2(3) . .
C87 C34 C60 116.1(3) . .
C85 N36 Ni5 121.2(2) . .
C109 N36 Ni5 105.4(2) . .
C109 N36 C85 109.0(3) . .
C93 N37 Ni3 121.1(2) . .
C93 N37 C124 109.4(3) . .
C124 N37 Ni3 105.2(2) . .
C55 N38 Ni5 113.4(2) . .
C111 N38 Ni5 127.9(2) . .
C111 N38 C55 118.6(3) . .
C67 N39 Ni3 114.0(2) . .
C127 N39 Ni3 127.1(3) . .
C127 N39 C67 119.0(3) . .
C81 N40 Ni2 119.2(2) . .
C150 N40 Ni2 106.3(2) . .
C150 N40 C81 109.0(3) . .
C169 N41 Ni4 114.5(3) . .
C169 N41 C171 118.4(3) . .
C171 N41 Ni4 127.1(3) . .
C64 C42 C80 119.7(3) . .
C48 C43 C45 119.3(3) . .
C53 C44 C45 123.4(3) . .
C77 C44 C45 117.0(3) . .
C77 C44 C53 119.5(3) . .
C43 C45 C44 119.8(3) . .
C57 C45 C43 118.6(3) . .
C57 C45 C44 121.4(3) . .
C106 N46 Ni5 114.1(3) . .
C205 N46 Ni5 126.6(3) . .
C205 N46 C106 119.3(4) . .
N14 C47 C21 114.6(3) . .
N14 C47 C142 122.3(3) . .
C142 C47 C21 123.1(3) . .
N13 C48 C43 120.7(3) . .
N13 C48 C90 114.0(3) . .
C43 C48 C90 125.3(3) . .
N16 C49 C55 114.1(3) . .
N16 C49 C86 120.9(3) . .
C86 C49 C55 125.1(3) . .
C59 C50 C70 117.9(3) . .
C59 C50 C97 123.3(3) . .
C70 C50 C97 118.7(3) . .
C30 C51 C60 119.1(3) . .
C104 N52 Ni3 114.3(3) . .
C104 N52 C176 120.2(4) . .
C176 N52 Ni3 125.5(3) . .
C44 C53 C118 122.3(3) . .
C126 C53 C44 117.9(3) . .
C126 C53 C118 119.8(3) . .
C86 C54 C110 119.1(3) . .
C102 C54 C86 119.0(3) . .
C102 C54 C110 121.7(3) . .
N38 C55 C49 115.2(3) . .
N38 C55 C89 121.6(3) . .
C89 C55 C49 123.2(3) . .
C26 C57 C45 119.2(3) . .
C21 C59 C50 119.5(3) . .
C51 C60 C34 122.1(3) . .
C51 C60 C98 118.1(3) . .
C98 C60 C34 119.5(3) . .
C88 N61 Ni4 113.5(2) . .
C6 N61 Ni4 127.6(3) . .
C6 N61 C88 118.7(3) . .
C113 N62 Ni4 122.5(2) . .
C155 N62 Ni4 105.5(3) . .
C155 N62 C113 109.2(3) . .
C42 C64 C73 119.9(3) . .
C42 C64 C74 118.6(3) . .
C74 C64 C73 121.2(3) . .
N39 C67 C80 114.9(3) . .
N39 C67 C84 122.1(3) . .
C84 C67 C80 123.0(3) . .
C133 N68 Ni2 114.4(2) . .
C181 N68 Ni2 126.9(3) . .
C181 N68 C133 118.6(3) . .
N19 C69 C74 121.2(3) . .
N19 C69 C101 113.7(3) . .
C74 C69 C101 125.1(3) . .
C72 C70 C50 119.9(3) . .
N16 C71 C102 120.3(3) . .
N16 C71 C114 113.4(3) . .
C102 C71 C114 126.2(3) . .
N22 C72 C70 120.5(3) . .
N22 C72 C96 113.5(3) . .
C70 C72 C96 126.0(3) . .
C95 C73 C64 116.5(3) . .
C95 C73 C99 119.5(3) . .
C99 C73 C64 123.9(3) . .
C69 C74 C64 118.7(3) . .
N17 C75 C143 123.0(3) . .
C140 C76 C112 120.5(3) . .
C164 C77 C44 121.5(3) . .
C115 C78 C103 122.8(3) . .
N19 C80 C42 120.0(3) . .
N19 C80 C67 113.8(3) . .
C42 C80 C67 126.2(3) . .
N40 C81 C103 114.4(3) . .
N9 C82 C98 120.9(3) . .
N9 C82 C133 113.4(3) . .
C98 C82 C133 125.8(3) . .
N12 C83 C30 114.6(3) . .
N12 C83 C144 122.3(3) . .
C144 C83 C30 123.0(3) . .
C152 C84 C67 118.2(4) . .
N36 C85 C99 114.1(3) . .
C49 C86 C54 118.6(3) . .
C140 C87 C34 121.3(3) . .
N61 C88 C26 114.9(3) . .
N61 C88 C148 122.1(3) . .
C148 C88 C26 122.9(3) . .
C161 C89 C55 118.9(3) . .
N33 C90 C48 113.9(3) . .
N33 C90 C92 122.2(3) . .
C92 C90 C48 123.8(3) . .
C110 C91 C113 121.8(3) . .
C110 C91 C132 118.1(4) . .
C132 C91 C113 120.0(3) . .
C90 C92 C165 118.7(3) . .
N37 C93 C24 113.0(3) . .
C163 C94 C96 119.5(4) . .
C172 C95 C73 120.9(4) . .
N32 C96 C72 114.9(3) . .
N32 C96 C94 122.0(3) . .
C94 C96 C72 123.1(3) . .
C103 C97 C50 124.8(3) . .
C107 C97 C50 116.0(3) . .
C107 C97 C103 119.2(3) . .
C82 C98 C60 119.4(3) . .
C73 C99 C85 121.5(3) . .
C168 C99 C73 118.2(3) . .
C168 C99 C85 120.3(3) . .
N33 C100 C141 122.6(3) . .
N17 C101 C69 115.1(3) . .
N17 C101 C145 121.3(3) . .
C145 C101 C69 123.6(3) . .
C71 C102 C54 119.5(3) . .
C78 C103 C81 120.5(3) . .
C78 C103 C97 117.1(3) . .
C97 C103 C81 122.3(3) . .
N52 C104 C124 116.9(3) . .
N52 C104 C218 122.0(5) . .
C218 C104 C124 121.2(5) . .
N46 C106 C109 117.0(3) . .
N46 C106 C202 120.8(4) . .
C202 C106 C109 122.2(4) . .
C134 C107 C97 122.3(3) . .
C164 C108 C126 120.2(3) . .
N36 C109 C106 109.8(3) . .
C91 C110 C54 122.8(3) . .
C120 C110 C54 116.8(3) . .
C120 C110 C91 120.2(3) . .
N38 C111 C139 122.3(3) . .
C76 C112 C24 121.5(3) . .
N62 C113 C91 113.5(3) . .
N27 C114 C71 114.7(3) . .
N27 C114 C116 122.2(3) . .
C116 C114 C71 123.1(3) . .
C78 C115 C134 119.7(3) . .
C114 C116 C153 118.7(4) . .
N15 C118 C53 112.4(3) 2_575 .
C152 C119 C127 118.7(4) . .
C159 C120 C110 120.9(4) . .
C153 C121 C128 118.2(4) . .
N32 C122 C157 122.9(4) . .
N15 C123 C129 109.8(3) . .
N37 C124 C104 109.5(3) . .
N14 C125 C166 122.2(4) . .
C108 C126 C53 121.6(3) . .
N39 C127 C119 122.0(4) . .
N27 C128 C121 123.0(4) . .
N25 C129 C123 115.5(3) . .
N25 C129 C146 122.1(4) . .
C146 C129 C123 122.3(4) . .
N18 C131 C194 122.2(4) . .
C149 C132 C91 121.0(4) . .
N68 C133 C82 114.8(3) . .
N68 C133 C183 121.8(3) . .
C183 C133 C82 123.4(3) . .
C107 C134 C115 118.9(3) . .
C136 C135 C177 118.5(3) . .
N12 C136 C135 122.9(3) . .
C172 C137 C168 119.7(4) . .
N18 C138 C150 115.7(3) . .
N18 C138 C199 122.1(4) . .
C199 C138 C150 122.0(4) . .
C161 C139 C111 118.7(3) . .
C76 C140 C87 119.2(3) . .
C165 C141 C100 118.5(3) . .
C47 C142 C179 118.7(4) . .
C170 C143 C75 118.5(3) . .
C83 C144 C177 119.1(3) . .
C170 C145 C101 119.0(3) . .
C188 C146 C129 118.9(4) . .
C197 C148 C88 118.5(3) . .
C159 C149 C132 120.5(4) . .
N40 C150 C138 110.3(3) . .
C119 C152 C84 120.0(4) . .
C121 C153 C116 119.6(4) . .
N62 C155 C169 108.8(3) . .
C122 C157 C163 118.6(4) . .
C162 C158 C171 119.1(4) . .
C149 C159 C120 119.1(4) . .
C139 C161 C89 119.8(4) . .
C158 C162 C190 119.5(4) . .
C94 C163 C157 118.9(4) . .
C108 C164 C77 119.3(4) . .
C141 C165 C92 119.8(4) . .
C179 C166 C125 119.5(4) . .
C137 C168 C99 121.7(4) . .
N41 C169 C155 116.2(3) . .
N41 C169 C190 122.3(4) . .
C190 C169 C155 121.5(4) . .
C143 C170 C145 119.3(3) . .
N41 C171 C158 122.3(4) . .
C137 C172 C95 120.0(3) . .
N25 C175 C182 122.7(4) . .
N52 C176 C186 120.6(5) . .
C135 C177 C144 119.2(4) . .
C197 C178 C6 119.4(4) . .
C166 C179 C142 119.1(4) . .
N68 C181 C191 122.3(4) . .
C188 C182 C175 119.0(4) . .
C193 C183 C133 118.8(4) . .
C226 C186 C176 119.7(5) . .
C182 C188 C146 119.3(4) . .
C162 C190 C169 118.4(4) . .
C193 C191 C181 119.1(4) . .
C191 C193 C183 119.3(4) . .
C131 C194 C210 119.4(4) . .
C178 C197 C148 119.2(4) . .
C138 C199 C210 119.2(4) . .
C219 C202 C106 119.4(5) . .
N46 C205 C227 121.7(5) . .
C199 C210 C194 118.6(4) . .
C104 C218 C226 116.9(6) . .
C202 C219 C227 120.1(5) . .
C186 C226 C218 120.6(5) . .
C219 C227 C205 118.6(5) . .
N61 C6 C178 122.0(4) . .

loop_
_geom_bond_atom_site_label_1
_geom_bond_atom_site_label_2
_geom_bond_distance
_geom_bond_site_symmetry_2
Ni1 N14 2.116(3) .
Ni1 N15 2.136(3) .
Ni1 O20 2.179(3) .
Ni1 N22 2.000(3) .
Ni1 N25 2.046(3) .
Ni1 N32 2.102(3) .
Ni2 N9 1.996(3) .
Ni2 O11 2.080(5) .
Ni2 N12 2.108(3) .
Ni2 N18 2.053(3) .
Ni2 N40 2.136(3) .
Ni2 N68 2.105(3) .
Ni2 Cl1G 2.433(5) .
Ni3 N17 2.128(3) .
Ni3 N19 1.991(3) .
Ni3 N37 2.133(3) .
Ni3 N39 2.111(3) .
Ni3 N52 2.054(3) .
Ni3 O56 2.080(3) .
Ni4 Cl6 2.4884(12) .
Ni4 N13 1.988(3) .
Ni4 N33 2.093(3) .
Ni4 N41 2.051(3) .
Ni4 N61 2.121(3) .
Ni4 N62 2.141(3) .
Ni5 N16 1.991(3) .
Ni5 N27 2.118(3) .
Ni5 O35 2.081(3) .
Ni5 N36 2.145(3) .
Ni5 N38 2.121(3) .
Ni5 N46 2.041(3) .
N9 C30 1.335(4) .
N9 C82 1.334(4) .
N12 C83 1.360(4) .
N12 C136 1.337(5) .
N13 C26 1.342(4) .
N13 C48 1.334(4) .
N14 C47 1.358(5) .
N14 C125 1.337(5) .
N15 C118 1.483(4) 2_575
N15 C123 1.482(5) .
N16 C49 1.338(4) .
N16 C71 1.347(4) .
N17 C75 1.327(4) .
N17 C101 1.350(5) .
N18 C131 1.348(5) .
N18 C138 1.352(5) .
N19 C69 1.331(4) .
N19 C80 1.338(4) .
C21 N22 1.344(4) .
C21 C47 1.493(5) .
C21 C59 1.385(5) .
N22 C72 1.335(4) .
C24 C34 1.406(5) .
C24 C93 1.530(5) .
C24 C112 1.396(4) .
N25 C129 1.350(5) .
N25 C175 1.334(5) .
C26 C57 1.395(5) .
C26 C88 1.478(5) .
N27 C114 1.356(5) .
N27 C128 1.335(5) .
C30 C51 1.386(4) .
C30 C83 1.496(4) .
N32 C96 1.354(5) .
N32 C122 1.340(4) .
N33 C90 1.356(4) .
N33 C100 1.337(5) .
C34 C60 1.492(4) .
C34 C87 1.406(5) .
N36 C85 1.490(4) .
N36 C109 1.482(4) .
N37 C93 1.474(4) .
N37 C124 1.483(5) .
N38 C55 1.345(4) .
N38 C111 1.336(4) .
N39 C67 1.343(5) .
N39 C127 1.335(5) .
N40 C81 1.485(4) .
N40 C150 1.484(5) .
N41 C169 1.342(5) .
N41 C171 1.342(5) .
C42 C64 1.387(5) .
C42 C80 1.396(5) .
C43 C45 1.400(5) .
C43 C48 1.392(5) .
C44 C45 1.494(4) .
C44 C53 1.412(5) .
C44 C77 1.405(5) .
C45 C57 1.397(5) .
N46 C106 1.350(5) .
N46 C205 1.331(6) .
C47 C142 1.378(5) .
C48 C90 1.486(4) .
C49 C55 1.476(4) .
C49 C86 1.387(5) .
C50 C59 1.399(5) .
C50 C70 1.404(5) .
C50 C97 1.492(5) .
C51 C60 1.395(5) .
N52 C104 1.326(6) .
N52 C176 1.348(6) .
C53 C118 1.516(5) .
C53 C126 1.406(5) .
C54 C86 1.408(4) .
C54 C102 1.387(5) .
C54 C110 1.498(4) .
C55 C89 1.390(5) .
C60 C98 1.404(5) .
N61 C88 1.353(4) .
N61 C6 1.337(5) .
N62 C113 1.486(4) .
N62 C155 1.473(5) .
C64 C73 1.486(5) .
C64 C74 1.404(4) .
C67 C80 1.489(5) .
C67 C84 1.395(5) .
N68 C133 1.348(5) .
N68 C181 1.343(5) .
C69 C74 1.389(5) .
C69 C101 1.481(4) .
C70 C72 1.381(5) .
C71 C102 1.385(5) .
C71 C114 1.485(5) .
C72 C96 1.484(4) .
C73 C95 1.404(5) .
C73 C99 1.405(5) .
C75 C143 1.389(5) .
C76 C112 1.385(5) .
C76 C140 1.376(6) .
C77 C164 1.384(5) .
C78 C103 1.403(5) .
C78 C115 1.380(6) .
C81 C103 1.505(5) .
C82 C98 1.386(5) .
C82 C133 1.484(5) .
C83 C144 1.367(5) .
C84 C152 1.380(6) .
C85 C99 1.510(5) .
C87 C140 1.387(5) .
C88 C148 1.392(5) .
C89 C161 1.376(5) .
C90 C92 1.377(5) .
C91 C110 1.399(5) .
C91 C113 1.522(5) .
C91 C132 1.405(5) .
C92 C165 1.381(5) .
C94 C96 1.392(5) .
C94 C163 1.361(6) .
C95 C172 1.387(6) .
C97 C103 1.424(4) .
C97 C107 1.395(5) .
C99 C168 1.397(5) .
C100 C141 1.389(6) .
C101 C145 1.397(5) .
C104 C124 1.503(6) .
C104 C218 1.385(6) .
C106 C109 1.503(5) .
C106 C202 1.392(5) .
C107 C134 1.384(5) .
C108 C126 1.392(6) .
C108 C164 1.383(6) .
C110 C120 1.394(5) .
C111 C139 1.394(6) .
C114 C116 1.381(5) .
C115 C134 1.391(5) .
C116 C153 1.394(6) .
C118 N15 1.483(4) 2_575
C119 C127 1.395(5) .
C119 C152 1.372(6) .
C120 C159 1.394(5) .
C121 C128 1.391(6) .
C121 C153 1.378(7) .
C122 C157 1.376(6) .
C123 C129 1.506(5) .
C125 C166 1.381(6) .
C129 C146 1.381(5) .
C131 C194 1.372(6) .
C132 C149 1.389(7) .
C133 C183 1.390(6) .
C135 C136 1.383(6) .
C135 C177 1.385(6) .
C137 C168 1.396(6) .
C137 C172 1.373(6) .
C138 C150 1.512(5) .
C138 C199 1.378(6) .
C139 C161 1.363(6) .
C141 C165 1.371(6) .
C142 C179 1.384(6) .
C143 C170 1.378(6) .
C144 C177 1.389(5) .
C145 C170 1.386(5) .
C146 C188 1.377(7) .
C148 C197 1.386(5) .
C149 C159 1.382(7) .
C155 C169 1.509(6) .
C157 C163 1.404(6) .
C158 C162 1.375(7) .
C158 C171 1.383(6) .
C162 C190 1.378(7) .
C166 C179 1.371(7) .
C169 C190 1.396(5) .
C175 C182 1.378(6) .
C176 C186 1.385(7) .
C178 C197 1.376(6) .
C178 C6 1.390(6) .
C181 C191 1.379(7) .
C182 C188 1.371(8) .
C183 C193 1.384(6) .
C186 C226 1.332(10) .
C191 C193 1.375(7) .
C194 C210 1.387(8) .
C199 C210 1.385(7) .
C202 C219 1.350(8) .
C205 C227 1.391(7) .
C218 C226 1.412(9) .
C219 C227 1.371(9) .

loop_
_smtbx_masks_void_nr
_smtbx_masks_void_average_x
_smtbx_masks_void_average_y
_smtbx_masks_void_average_z
_smtbx_masks_void_volume
_smtbx_masks_void_count_electrons
1 -0.639 0.009 0.050 2695.3 587.7
2 0.300 0.512 0.459 7.3 0.0
3 0.700 0.488 0.541 7.3 0.0
